data_1568299
loop_
_publ_author_name
'Ni, Hao-Fei'
'Ye, Lou-Kai'
'Zhuge, Peng-Cheng'
'Hu, Bo-Lan'
'Lou, Jia-Rui'
'Su, Chang-Yuan'
'Zhang, Zhi-Xu'
'Xie, Li-Yan'
'Fu, Da-Wei'
'Zhang, Yi'

_publ_section_title
;
 A nickel(ii)-based one-dimensional organic-inorganic halide perovskite
 ferroelectric with the highest Curie temperature.
;
_journal_issue 7
_journal_name_full 'Chemical science'
_journal_page_first 1781
_journal_page_last 1786
_journal_paper_doi 10.1039/d2sc05857j
_journal_volume 14
_journal_year 2023
_chemical_formula_moiety 'Cl3 Ni, C4 H8 N'
_chemical_formula_sum 'C4 H8 Cl3 N Ni'
_chemical_formula_weight 235.17
_space_group_crystal_system orthorhombic
_space_group_IT_number 36
_space_group_name_Hall 'C 2c -2'
_space_group_name_H-M_alt 'C m c 21'
_atom_sites_solution_hydrogens geom
_audit_creation_method SHELXL-2014/7
_audit_update_record
;
2022-10-21 deposited with the CCDC.	2023-01-18 downloaded from the CCDC.
;
_cell_angle_alpha 90
_cell_angle_beta 90
_cell_angle_gamma 90
_cell_formula_units_Z 4
_cell_length_a 7.1992(17)
_cell_length_b 17.607(5)
_cell_length_c 6.1770(14)
_cell_measurement_reflns_used 1184
_cell_measurement_temperature 293(2)
_cell_measurement_theta_max 27.5087
_cell_measurement_theta_min 3.0560
_cell_volume 783.0(3)
_computing_structure_refinement 'SHELXL-2014/7 (Sheldrick, 2014)'
_diffrn_ambient_temperature 293(2)
_diffrn_measured_fraction_theta_full 0.983
_diffrn_measured_fraction_theta_max 0.972
_diffrn_measurement_device_type 'Rigaku Saturn 724+ CCD diffractometer'
_diffrn_radiation_type MoK\a
_diffrn_radiation_wavelength 0.71073
_diffrn_reflns_av_R_equivalents 0.0440
_diffrn_reflns_av_unetI/netI 0.0479
_diffrn_reflns_Laue_measured_fraction_full 0.983
_diffrn_reflns_Laue_measured_fraction_max 0.972
_diffrn_reflns_limit_h_max 9
_diffrn_reflns_limit_h_min -9
_diffrn_reflns_limit_k_max 21
_diffrn_reflns_limit_k_min -21
_diffrn_reflns_limit_l_max 8
_diffrn_reflns_limit_l_min -6
_diffrn_reflns_number 2811
_diffrn_reflns_point_group_measured_fraction_full 0.872
_diffrn_reflns_point_group_measured_fraction_max 0.850
_diffrn_reflns_theta_full 25.242
_diffrn_reflns_theta_max 27.461
_diffrn_reflns_theta_min 4.030
_diffrn_source 'Rotating-anode X-ray tube'
_exptl_absorpt_coefficient_mu 3.410
_exptl_absorpt_correction_T_max 1.0000
_exptl_absorpt_correction_T_min 0.6942
_exptl_absorpt_correction_type multi-scan
_exptl_crystal_colour Colorless
_exptl_crystal_density_diffrn 1.995
_exptl_crystal_description Prism
_exptl_crystal_F_000 472
_refine_diff_density_max 0.310
_refine_diff_density_min -0.408
_refine_diff_density_rms 0.082
_refine_ls_abs_structure_details
;
 Classical Flack method preferred over Parsons because s.u. lower.
;
_refine_ls_abs_structure_Flack 0.11(9)
_refine_ls_extinction_method none
_refine_ls_goodness_of_fit_ref 1.081
_refine_ls_hydrogen_treatment constr
_refine_ls_matrix_type full
_refine_ls_number_parameters 52
_refine_ls_number_reflns 823
_refine_ls_number_restraints 1
_refine_ls_restrained_S_all 1.080
_refine_ls_R_factor_all 0.0399
_refine_ls_R_factor_gt 0.0337
_refine_ls_shift/su_max 0.001
_refine_ls_shift/su_mean 0.000
_refine_ls_structure_factor_coef Fsqd
_refine_ls_weighting_details 'w=1/[\s^2^(Fo^2^)+(0.0223P)^2^] where P=(Fo^2^+2Fc^2^)/3'
_refine_ls_weighting_scheme calc
_refine_ls_wR_factor_gt 0.0587
_refine_ls_wR_factor_ref 0.0607
_reflns_Friedel_coverage 0.598
_reflns_Friedel_fraction_full 0.735
_reflns_Friedel_fraction_max 0.703
_reflns_number_gt 733
_reflns_number_total 823
_reflns_threshold_expression 'I > 2\s(I)'
_cod_data_source_file d2sc05857j2.cif
_cod_data_source_block shelxl
_cod_depositor_comments
;
The following automatic conversions were performed:

data item '_exptl_absorpt_correction_type' value 'Multi-scan' was
changed to 'multi-scan' in accordance with the
/home/data/users/saulius/crontab/automatic-downloads/rss-feeds/RSC/lib/dictionaries/cif_core.dic
dictionary named 'cif_core.dic' version 2.4.2 last updated on
2011-04-26.

Automatic conversion script
Id: cif_fix_values 7556 2019-12-06 15:28:31Z antanas 

 Adding full bibliography for 1568299--1568300.cif.
;
_cod_database_code 1568299
_shelx_shelxl_version_number 2014/7
_shelx_space_group_comment
;
The symmetry employed for this shelxl refinement is uniquely defined
by the following loop, which should always be used as a source of
symmetry information in preference to the above space-group names.
They are only intended as comments.
;

loop_
_space_group_symop_operation_xyz
'x, y, z'
'-x, -y, z+1/2'
'x, -y, z+1/2'
'-x, y, z'
'x+1/2, y+1/2, z'
'-x+1/2, -y+1/2, z+1/2'
'x+1/2, -y+1/2, z+1/2'
'-x+1/2, y+1/2, z'

loop_
_atom_site_label
_atom_site_type_symbol
_atom_site_fract_x
_atom_site_fract_y
_atom_site_fract_z
_atom_site_U_iso_or_equiv
_atom_site_adp_type
_atom_site_occupancy
_atom_site_site_symmetry_order
_atom_site_calc_flag
_atom_site_refinement_flags_posn
_atom_site_refinement_flags_adp
_atom_site_refinement_flags_occupancy
_atom_site_disorder_assembly
_atom_site_disorder_group
Ni1 Ni 0.0000 0.00063(6) 0.38540(19) 0.01773(9) Uani 1 2 d S T P . .
Cl2 Cl 0.0000 0.10843(4) 0.6398(3) 0.0286(2) Uani 1 2 d S T P . .
Cl1 Cl 0.22616(7) 0.04904(3) 0.13076(17) 0.02701(14) Uani 1 1 d . . . . .
N1 N 0.5000 0.12211(19) 0.7559(5) 0.0362(12) Uani 1 2 d S T P . .
H1A H 0.6002 0.0950 0.7897 0.043 Uiso 0.5 1 calc R U P . .
H1B H 0.3998 0.0950 0.7897 0.043 Uiso 0.5 1 calc R U P . .
C4 C 0.5000 0.1394(3) 0.5216(7) 0.0572(18) Uani 1 2 d S T P . .
H4A H 0.6098 0.1192 0.4511 0.069 Uiso 0.5 1 calc R U P . .
H4B H 0.3902 0.1192 0.4511 0.069 Uiso 0.5 1 calc R U P . .
C2 C 0.5000 0.2520(2) 0.7084(7) 0.0436(16) Uani 1 2 d S T P . .
H2 H 0.5000 0.3041 0.7326 0.052 Uiso 1 2 calc R U P . .
C3 C 0.5000 0.2216(2) 0.5201(7) 0.0475(16) Uani 1 2 d S T P . .
H3 H 0.5000 0.2500 0.3931 0.057 Uiso 1 2 calc R U P . .
C1 C 0.5000 0.1952(3) 0.8807(7) 0.0515(17) Uani 1 2 d S T P . .
H1C H 0.3902 0.1996 0.9708 0.062 Uiso 0.5 1 calc R U P . .
H1D H 0.6098 0.1996 0.9708 0.062 Uiso 0.5 1 calc R U P . .

loop_
_atom_site_aniso_label
_atom_site_aniso_U_11
_atom_site_aniso_U_22
_atom_site_aniso_U_33
_atom_site_aniso_U_23
_atom_site_aniso_U_13
_atom_site_aniso_U_12
Ni1 0.02042(17) 0.0227(2) 0.01009(16) 0.00055(15) 0.000 0.000
Cl2 0.0448(5) 0.0228(4) 0.0182(3) 0.0009(9) 0.000 0.000
Cl1 0.0270(3) 0.0397(3) 0.0144(2) -0.0019(7) -0.0005(7) -0.0108(2)
N1 0.047(3) 0.027(2) 0.035(2) -0.0018(18) 0.000 0.000
C4 0.073(4) 0.059(3) 0.040(3) -0.036(2) 0.000 0.000
C2 0.065(3) 0.016(2) 0.050(3) -0.003(2) 0.000 0.000
C3 0.082(4) 0.031(3) 0.029(2) 0.017(2) 0.000 0.000
C1 0.078(4) 0.047(3) 0.030(3) -0.013(2) 0.000 0.000

loop_
_atom_type_symbol
_atom_type_description
_atom_type_scat_dispersion_real
_atom_type_scat_dispersion_imag
_atom_type_scat_source
C C 0.0033 0.0016 'International Tables Vol C Tables 4.2.6.8 and 6.1.1.4'
H H 0.0000 0.0000 'International Tables Vol C Tables 4.2.6.8 and 6.1.1.4'
N N 0.0061 0.0033 'International Tables Vol C Tables 4.2.6.8 and 6.1.1.4'
Cl Cl 0.1484 0.1585 'International Tables Vol C Tables 4.2.6.8 and 6.1.1.4'
Ni Ni 0.3393 1.1124 'International Tables Vol C Tables 4.2.6.8 and 6.1.1.4'

loop_
_geom_angle_atom_site_label_1
_geom_angle_atom_site_label_2
_geom_angle_atom_site_label_3
_geom_angle
_geom_angle_site_symmetry_1
_geom_angle_site_symmetry_3
_geom_angle_publ_flag
Cl1 Ni1 Cl1 85.87(5) 3 2 ?
Cl1 Ni1 Cl1 94.75(3) 3 . ?
Cl1 Ni1 Cl1 178.71(6) 2 . ?
Cl1 Ni1 Cl1 178.71(6) 3 4 ?
Cl1 Ni1 Cl1 94.75(3) 2 4 ?
Cl1 Ni1 Cl1 84.61(5) . 4 ?
Cl1 Ni1 Cl2 96.08(5) 3 2_554 ?
Cl1 Ni1 Cl2 96.08(5) 2 2_554 ?
Cl1 Ni1 Cl2 82.73(5) . 2_554 ?
Cl1 Ni1 Cl2 82.73(5) 4 2_554 ?
Cl1 Ni1 Cl2 82.96(5) 3 . ?
Cl1 Ni1 Cl2 82.96(5) 2 . ?
Cl1 Ni1 Cl2 98.24(5) . . ?
Cl1 Ni1 Cl2 98.24(5) 4 . ?
Cl2 Ni1 Cl2 178.69(9) 2_554 . ?
Ni1 Cl2 Ni1 77.93(3) 2 . ?
Ni1 Cl1 Ni1 79.91(2) 2_554 . ?
C4 N1 C1 109.1(3) . . ?
C3 C4 N1 102.2(4) . . ?
C3 C2 C1 112.1(4) . . ?
C2 C3 C4 114.3(4) . . ?
C2 C1 N1 102.3(3) . . ?

loop_
_geom_bond_atom_site_label_1
_geom_bond_atom_site_label_2
_geom_bond_distance
_geom_bond_site_symmetry_2
_geom_bond_publ_flag
Ni1 Cl1 2.3902(12) 3 ?
Ni1 Cl1 2.3902(12) 2 ?
Ni1 Cl1 2.4190(12) . ?
Ni1 Cl1 2.4190(12) 4 ?
Ni1 Cl2 2.4471(19) 2_554 ?
Ni1 Cl2 2.4640(19) . ?
Cl2 Ni1 2.4472(19) 2 ?
Cl1 Ni1 2.3902(12) 2_554 ?
N1 C4 1.479(5) . ?
N1 C1 1.500(6) . ?
C4 C3 1.448(6) . ?
C2 C3 1.280(6) . ?
C2 C1 1.461(6) . ?

loop_
_geom_hbond_atom_site_label_D
_geom_hbond_atom_site_label_H
_geom_hbond_atom_site_label_A
_geom_hbond_distance_DH
_geom_hbond_distance_HA
_geom_hbond_distance_DA
_geom_hbond_angle_DHA
_geom_hbond_site_symmetry_A
C3 H3 Cl2 0.93 2.94 3.804(4) 154.6 6_554
C2 H2 Cl2 0.93 2.95 3.625(5) 130.7 6
C4 H4B Cl1 0.97 2.61 3.499(4) 151.7 .
C4 H4A Cl1 0.97 2.61 3.499(4) 151.7 4_655
N1 H1B Cl1 0.89 2.58 3.302(3) 138.8 1_556
N1 H1A Cl1 0.89 2.58 3.302(3) 138.8 4_656
